data_2003493
loop_
_publ_author_name
'Kennedy, B. J.'

_publ_section_title
;
 Structure Refinement of Y~2~Ru~2~O~7~ by Neutron Powder Diffraction
;
_journal_issue 5
_journal_name_full 'Acta Crystallographica Section C'
_journal_page_first 790
_journal_page_last 792
_journal_paper_doi 10.1107/S0108270194013168
_journal_volume 51
_journal_year 1995
_chemical_compound_source Powder
_chemical_formula_moiety 'Y2 Ru2 O7'
_chemical_formula_sum 'O7 Ru2 Y2'
_chemical_formula_weight 491.95
_symmetry_cell_setting cubic
_symmetry_space_group_name_Hall 'F 4d 2 3 -1d'
_symmetry_space_group_name_H-M 'F d 3 m'
_cell_angle_alpha 90
_cell_angle_beta 90
_cell_angle_gamma 90
_cell_formula_units_Z 8
_cell_length_a 10.1429(2)
_cell_length_b 10.1429(2)
_cell_length_c 10.1429(2)
_cell_measurement_reflns_used 868
_cell_measurement_temperature 295
_cell_volume 1043.49(4)
_diffrn_measurement_device 'Polaris tof neutron'
_diffrn_radiation_probe neutron
_diffrn_radiation_type neutron
_diffrn_radiation_wavelength time-of-flight
_exptl_crystal_colour Black
_exptl_crystal_density_diffrn 6.26
_refine_ls_number_parameters 31
_refine_ls_number_reflns 868
_refine_ls_R_factor_obs 0.0602
_refine_ls_wR_factor_obs 0.0794
_cod_data_source_file oh1070.cif
_cod_data_source_block oh1070a
_cod_original_cell_volume 1043.48
_cod_database_code 2003493

loop_
_atom_site_label
_atom_site_fract_x
_atom_site_fract_y
_atom_site_fract_z
_atom_site_U_iso_or_equiv
Y .5 .5 .5 ?
Ru .0 .0 .0 ?
O1 .33536(3) .125 .125 ?
O2 .375 .375 .375 ?
